data_7112024
loop_
_publ_author_name
'Galit Parvari'
'Senthilmurugan Annamalai'
'Iris Borovoi'
'Helena Chechik'
'Mark Botoshansky'
'Doron Pappo'
'Ehud Keinan'

_publ_section_title
;
 Multifarenes: new modular cavitands
;
_journal_name_full Chem.Commun.
_journal_page_first 2494
_journal_paper_doi 10.1039/c3cc48284g
_journal_volume 50
_journal_year 2014
_chemical_formula_sum 'C49 H70 N6 O4 S3'
_chemical_formula_weight 903.29
_chemical_name_systematic
; 
 ? 
;
_space_group_IT_number 144
_symmetry_cell_setting hexagonal
_symmetry_space_group_name_Hall 'P 31'
_symmetry_space_group_name_H-M 'P 31'
_atom_sites_solution_hydrogens geom
_atom_sites_solution_primary direct
_atom_sites_solution_secondary difmap
_audit_creation_method SHELXL-97
_cell_angle_alpha 90.00
_cell_angle_beta 90.00
_cell_angle_gamma 120.00
_cell_formula_units_Z 3
_cell_length_a 12.741(1)
_cell_length_b 12.741(1)
_cell_length_c 27.303(3)
_cell_measurement_reflns_used 158
_cell_measurement_temperature 293(2)
_cell_measurement_theta_max 21.23
_cell_measurement_theta_min 2.88
_cell_volume 3838.4(6)
_computing_cell_refinement 'APEX2 v2010.7-0 (Bruker AXS)'
_computing_data_collection 'Bruker Instrument Service v2010.7.0.0'
_computing_data_reduction 'SAINT V7.68A (Bruker AXS, 2009)'
_computing_molecular_graphics 'Mercury 2.4'
_computing_structure_refinement 'SHELXL-97 (Sheldrick, 2008)'
_computing_structure_solution 'SHELXS-97 (Sheldrick, 2008)'
_diffrn_ambient_temperature 293(2)
_diffrn_detector_area_resol_mean 8.333
_diffrn_measured_fraction_theta_full 1.000
_diffrn_measured_fraction_theta_max 1.000
_diffrn_measurement_device_type 'Bruker APEX2 DUO'
_diffrn_measurement_method \w-scans
_diffrn_radiation_monochromator graphite
_diffrn_radiation_source 'fine-focus sealed tube'
_diffrn_radiation_type MoK\a
_diffrn_radiation_wavelength 0.71073
_diffrn_reflns_av_R_equivalents 0.0366
_diffrn_reflns_av_sigmaI/netI 0.0406
_diffrn_reflns_limit_h_max 15
_diffrn_reflns_limit_h_min -13
_diffrn_reflns_limit_k_max 15
_diffrn_reflns_limit_k_min -14
_diffrn_reflns_limit_l_max 33
_diffrn_reflns_limit_l_min -33
_diffrn_reflns_number 37973
_diffrn_reflns_theta_full 25.68
_diffrn_reflns_theta_max 25.68
_diffrn_reflns_theta_min 1.85
_diffrn_standards_interval_count 0
_diffrn_standards_interval_time 0
_diffrn_standards_number 0
_exptl_absorpt_coefficient_mu 0.192
_exptl_absorpt_correction_T_max 0.915
_exptl_absorpt_correction_T_min 0.875
_exptl_absorpt_correction_type multi-scan
_exptl_absorpt_process_details 'SADABS V2008/1 (Bruker AXS)'
_exptl_crystal_colour colorless
_exptl_crystal_density_diffrn 1.172
_exptl_crystal_density_method 'not measured'
_exptl_crystal_description cube
_exptl_crystal_F_000 1458
_exptl_crystal_size_max 0.73
_exptl_crystal_size_mid 0.58
_exptl_crystal_size_min 0.46
_refine_diff_density_max 0.485
_refine_diff_density_min -0.296
_refine_diff_density_rms 0.052
_refine_ls_abs_structure_details 'Flack H D (1983), Acta Cryst. A39, 876-881'
_refine_ls_abs_structure_Flack -0.12(9)
_refine_ls_extinction_method none
_refine_ls_goodness_of_fit_ref 1.047
_refine_ls_hydrogen_treatment constr
_refine_ls_matrix_type full
_refine_ls_number_parameters 559
_refine_ls_number_reflns 9738
_refine_ls_number_restraints 6
_refine_ls_restrained_S_all 1.047
_refine_ls_R_factor_all 0.0914
_refine_ls_R_factor_gt 0.0673
_refine_ls_shift/su_max 0.021
_refine_ls_shift/su_mean 0.002
_refine_ls_structure_factor_coef Fsqd
_refine_ls_weighting_details 'calc w=1/[\s^2^(Fo^2^)+(0.1422P)^2^+0.1183P] where P=(Fo^2^+2Fc^2^)/3'
_refine_ls_weighting_scheme calc
_refine_ls_wR_factor_gt 0.1920
_refine_ls_wR_factor_ref 0.2091
_reflns_number_gt 7221
_reflns_number_total 9738
_reflns_threshold_expression >2sigma(I)
_cod_data_source_file c3cc48284g.txt
_cod_data_source_block shelxl
_cod_database_code 7112024

loop_
_symmetry_equiv_pos_as_xyz
'x, y, z'
'-y, x-y, z+1/3'
'-x+y, -x, z+2/3'

loop_
_atom_site_label
_atom_site_type_symbol
_atom_site_fract_x
_atom_site_fract_y
_atom_site_fract_z
_atom_site_U_iso_or_equiv
_atom_site_adp_type
_atom_site_occupancy
_atom_site_symmetry_multiplicity
_atom_site_calc_flag
_atom_site_refinement_flags
S1 S -0.15228(14) 0.49764(12) -0.04885(5) 0.0840(4) Uani 1 1 d .
S2 S 0.26867(16) 0.15822(13) 0.03058(5) 0.0898(4) Uani 1 1 d .
S3 S -0.36772(14) -0.04273(14) 0.15699(10) 0.1272(9) Uani 1 1 d .
N1 N -0.2403(4) 0.2924(3) 0.00487(14) 0.0663(9) Uani 1 1 d .
N2 N -0.0658(3) 0.3475(3) -0.03042(16) 0.0701(10) Uani 1 1 d .
N3 N 0.3949(3) 0.3861(3) 0.06520(16) 0.0708(9) Uani 1 1 d .
N4 N 0.3467(3) 0.2441(4) 0.12031(14) 0.0689(9) Uani 1 1 d .
N5 N -0.1511(3) 0.0805(3) 0.19978(13) 0.0555(7) Uani 1 1 d .
N6 N -0.2697(3) 0.1549(4) 0.21598(14) 0.0664(9) Uani 1 1 d .
O1 O 0.1833(3) 0.3114(3) -0.03283(13) 0.0757(8) Uani 1 1 d .
H1 H 0.2219 0.2716 -0.0207 0.091 Uiso 1 1 d R
O2 O 0.0603(3) 0.0726(3) 0.11919(11) 0.0791(9) Uani 1 1 d .
H2 H 0.1212 0.0942 0.0953 0.095 Uiso 1 1 d R
O3 O -0.4298(3) 0.1307(3) 0.10183(15) 0.0826(10) Uani 1 1 d .
H3 H -0.4122 0.0859 0.1168 0.099 Uiso 1 1 calc R
C1 C -0.1525(4) 0.3775(4) -0.02361(16) 0.0616(10) Uani 1 1 d .
C2 C -0.2082(5) 0.2053(4) 0.0226(2) 0.0824(14) Uani 1 1 d .
H2A H -0.2707 0.1231 0.0150 0.099 Uiso 1 1 calc R
H2B H -0.1948 0.2127 0.0577 0.099 Uiso 1 1 calc R
C3 C -0.0935(4) 0.2390(4) -0.00442(18) 0.0692(11) Uani 1 1 d .
H3A H -0.0289 0.2535 0.0182 0.083 Uiso 1 1 calc R
H3B H -0.1052 0.1752 -0.0270 0.083 Uiso 1 1 calc R
C4 C 0.0409(4) 0.4109(4) -0.06072(17) 0.0669(10) Uani 1 1 d .
H4A H 0.0307 0.4659 -0.0821 0.080 Uiso 1 1 calc R
H4B H 0.0477 0.3523 -0.0812 0.080 Uiso 1 1 calc R
C5 C 0.1566(4) 0.4817(3) -0.03261(13) 0.0545(9) Uani 1 1 d .
C6 C 0.2251(4) 0.4294(3) -0.01926(14) 0.0553(9) Uani 1 1 d .
C7 C 0.3355(4) 0.4985(4) 0.00551(16) 0.0596(9) Uani 1 1 d .
C8 C 0.3708(4) 0.6174(4) 0.01754(16) 0.0617(10) Uani 1 1 d .
H8 H 0.4435 0.6629 0.0342 0.074 Uiso 1 1 d R
C9 C 0.3017(4) 0.6712(3) 0.00600(15) 0.0611(10) Uani 1 1 d .
C10 C 0.1955(4) 0.6013(4) -0.01936(15) 0.0611(9) Uani 1 1 d .
H10 H 0.1481 0.6351 -0.0280 0.073 Uiso 1 1 calc R
C11 C 0.3430(5) 0.8037(4) 0.01970(18) 0.0728(12) Uani 1 1 d .
C12 C 0.321(2) 0.8114(9) 0.0717(5) 0.278(12) Uani 1 1 d .
H12A H 0.3626 0.7804 0.0908 0.334 Uiso 1 1 calc R
H12B H 0.2354 0.7645 0.0782 0.334 Uiso 1 1 calc R
H12C H 0.3498 0.8945 0.0804 0.334 Uiso 1 1 calc R
C13 C 0.4669(12) 0.8863(7) 0.0031(7) 0.260(10) Uani 1 1 d .
H13A H 0.5207 0.8620 0.0169 0.312 Uiso 1 1 calc R
H13B H 0.4911 0.9673 0.0133 0.312 Uiso 1 1 calc R
H13C H 0.4700 0.8836 -0.0320 0.312 Uiso 1 1 calc R
C14 C 0.2658(18) 0.8471(9) -0.0016(7) 0.258(10) Uani 1 1 d .
H14A H 0.2685 0.8437 -0.0367 0.309 Uiso 1 1 calc R
H14B H 0.2946 0.9292 0.0085 0.309 Uiso 1 1 calc R
H14C H 0.1839 0.7967 0.0094 0.309 Uiso 1 1 calc R
C15 C 0.4172(4) 0.4472(4) 0.01747(19) 0.0701(11) Uani 1 1 d .
H15A H 0.4077 0.3899 -0.0079 0.084 Uiso 1 1 calc R
H15B H 0.5007 0.5128 0.0166 0.084 Uiso 1 1 calc R
C16 C 0.3401(4) 0.2675(4) 0.07225(18) 0.0644(10) Uani 1 1 d .
C17 C 0.4509(5) 0.4525(5) 0.1093(2) 0.0838(14) Uani 1 1 d .
H17A H 0.4205 0.5063 0.1178 0.101 Uiso 1 1 d R
H17B H 0.5384 0.4996 0.1060 0.101 Uiso 1 1 d R
C18 C 0.4149(5) 0.3550(5) 0.1469(2) 0.0832(14) Uani 1 1 d .
H18A H 0.4859 0.3590 0.1619 0.100 Uiso 1 1 calc R
H18B H 0.3657 0.3624 0.1723 0.100 Uiso 1 1 calc R
C19 C 0.3082(5) 0.1247(5) 0.14023(19) 0.0794(14) Uani 1 1 d .
H19A H 0.3776 0.1248 0.1550 0.095 Uiso 1 1 calc R
H19B H 0.2797 0.0664 0.1136 0.095 Uiso 1 1 calc R
C20 C 0.2084(4) 0.0843(4) 0.17838(16) 0.0590(9) Uani 1 1 d .
C21 C 0.0916(4) 0.0583(3) 0.16522(15) 0.0552(9) Uani 1 1 d .
C22 C -0.0006(3) 0.0142(3) 0.20067(15) 0.0520(8) Uani 1 1 d .
C23 C 0.0273(3) -0.0035(3) 0.24792(15) 0.0557(9) Uani 1 1 d .
H23 H -0.0344 -0.0337 0.2711 0.067 Uiso 1 1 calc R
C24 C 0.1416(3) 0.0211(3) 0.26277(15) 0.0512(8) Uani 1 1 d .
C25 C 0.2298(3) 0.0654(3) 0.22716(16) 0.0579(10) Uani 1 1 d .
H25 H 0.3078 0.0837 0.2359 0.069 Uiso 1 1 calc R
C26 C 0.1651(4) 0.0061(4) 0.31637(18) 0.0704(11) Uani 1 1 d .
C27 C 0.2864(5) 0.0140(7) 0.3239(2) 0.0955(17) Uani 1 1 d .
H27A H 0.3495 0.0894 0.3110 0.115 Uiso 1 1 calc R
H27B H 0.2870 -0.0520 0.3072 0.115 Uiso 1 1 calc R
H27C H 0.2997 0.0096 0.3582 0.115 Uiso 1 1 calc R
C28 C 0.0672(7) -0.1094(8) 0.3373(3) 0.142(4) Uani 1 1 d .
H28A H -0.0095 -0.1134 0.3330 0.170 Uiso 1 1 calc R
H28B H 0.0820 -0.1129 0.3716 0.170 Uiso 1 1 calc R
H28C H 0.0660 -0.1766 0.3208 0.170 Uiso 1 1 calc R
C29 C 0.1717(7) 0.1148(8) 0.3451(3) 0.112(2) Uani 1 1 d .
H29A H 0.2323 0.1894 0.3307 0.134 Uiso 1 1 calc R
H29B H 0.1924 0.1113 0.3787 0.134 Uiso 1 1 calc R
H29C H 0.0944 0.1106 0.3437 0.134 Uiso 1 1 calc R
C30 C -0.1268(3) -0.0162(4) 0.18789(17) 0.0588(9) Uani 1 1 d .
H30A H -0.1397 -0.0333 0.1531 0.071 Uiso 1 1 calc R
H30B H -0.1837 -0.0889 0.2054 0.071 Uiso 1 1 calc R
C31 C -0.2607(3) 0.0678(4) 0.19132(18) 0.0624(10) Uani 1 1 d .
C32 C -0.0842(5) 0.1750(5) 0.23570(18) 0.0742(12) Uani 1 1 d .
H32A H -0.0013 0.2281 0.2253 0.089 Uiso 1 1 calc R
H32B H -0.0840 0.1408 0.2674 0.089 Uiso 1 1 calc R
C33 C -0.1538(5) 0.2414(5) 0.23735(17) 0.0714(11) Uani 1 1 d .
H33A H -0.1636 0.2611 0.2708 0.086 Uiso 1 1 calc R
H33B H -0.1139 0.3154 0.2182 0.086 Uiso 1 1 calc R
C34 C -0.3641(4) 0.1871(5) 0.2063(2) 0.0728(12) Uani 1 1 d .
H34A H -0.3793 0.2192 0.2360 0.087 Uiso 1 1 calc R
H34B H -0.4388 0.1147 0.1971 0.087 Uiso 1 1 calc R
C35 C -0.3274(3) 0.2790(4) 0.16625(17) 0.0597(10) Uani 1 1 d .
C36 C -0.3568(3) 0.2477(4) 0.11708(17) 0.0593(10) Uani 1 1 d .
C37 C -0.3135(3) 0.3385(4) 0.08053(16) 0.0588(10) Uani 1 1 d .
C38 C -0.2423(4) 0.4572(4) 0.09412(15) 0.0576(9) Uani 1 1 d .
H38 H -0.2146 0.5169 0.0701 0.069 Uiso 1 1 calc R
C39 C -0.2098(4) 0.4922(4) 0.14324(15) 0.0554(9) Uani 1 1 d .
C40 C -0.2555(4) 0.4021(4) 0.17797(15) 0.0574(9) Uani 1 1 d .
H40 H -0.2379 0.4238 0.2107 0.069 Uiso 1 1 calc R
C41 C -0.1309(5) 0.6258(4) 0.15669(18) 0.0709(11) Uani 1 1 d .
C42 C -0.0147(5) 0.6836(6) 0.1257(3) 0.1006(18) Uani 1 1 d .
H42A H -0.0355 0.6678 0.0917 0.121 Uiso 1 1 calc R
H42B H 0.0348 0.6495 0.1349 0.121 Uiso 1 1 calc R
H42C H 0.0293 0.7695 0.1313 0.121 Uiso 1 1 calc R
C43 C -0.2015(6) 0.6922(5) 0.1428(3) 0.105(2) Uani 1 1 d .
H43A H -0.2267 0.6761 0.1092 0.126 Uiso 1 1 d R
H43B H -0.1507 0.7779 0.1475 0.126 Uiso 1 1 d R
H43C H -0.2715 0.6626 0.1635 0.126 Uiso 1 1 d R
C44 C -0.0935(9) 0.6461(7) 0.2101(2) 0.131(3) Uani 1 1 d .
H44A H -0.1646 0.6106 0.2304 0.158 Uiso 1 1 calc R
H44B H -0.0467 0.7315 0.2165 0.158 Uiso 1 1 calc R
H44C H -0.0456 0.6090 0.2172 0.158 Uiso 1 1 calc R
C45 C -0.3385(4) 0.3036(4) 0.02788(18) 0.0701(11) Uani 1 1 d .
H45A H -0.4136 0.2268 0.0252 0.084 Uiso 1 1 calc R
H45B H -0.3489 0.3641 0.0105 0.084 Uiso 1 1 calc R
C46 C 0.0821(13) 0.4169(10) 0.1130(4) 0.179(5) Uani 1 1 d D
H46A H 0.0479 0.3320 0.1064 0.269 Uiso 1 1 calc R
H46B H 0.1251 0.4627 0.0846 0.269 Uiso 1 1 calc R
H46C H 0.0184 0.4336 0.1208 0.269 Uiso 1 1 calc R
C47 C 0.1682(10) 0.4521(14) 0.1555(5) 0.245(9) Uani 1 1 d D
H47A H 0.2340 0.4366 0.1486 0.294 Uiso 1 1 calc R
H47B H 0.1268 0.4092 0.1851 0.294 Uiso 1 1 calc R
C48 C 0.3159(14) 0.6436(17) 0.1889(6) 0.233(10) Uani 1 1 d D
H48A H 0.3181 0.5935 0.2152 0.279 Uiso 1 1 calc R
H48B H 0.3889 0.6733 0.1694 0.279 Uiso 1 1 calc R
C49 C 0.3038(12) 0.7449(17) 0.2084(4) 0.236(11) Uani 1 1 d D
H49A H 0.3692 0.7916 0.2307 0.355 Uiso 1 1 calc R
H49B H 0.2280 0.7134 0.2254 0.355 Uiso 1 1 calc R
H49C H 0.3062 0.7955 0.1819 0.355 Uiso 1 1 calc R
O5 O 0.2109(12) 0.5781(10) 0.1596(3) 0.234(5) Uani 1 1 d D

loop_
_atom_site_aniso_label
_atom_site_aniso_U_11
_atom_site_aniso_U_22
_atom_site_aniso_U_33
_atom_site_aniso_U_23
_atom_site_aniso_U_13
_atom_site_aniso_U_12
S1 0.1044(10) 0.0742(8) 0.0902(8) 0.0007(6) -0.0222(7) 0.0572(8)
S2 0.1151(11) 0.0706(8) 0.0802(8) -0.0035(6) 0.0046(7) 0.0437(8)
S3 0.0743(9) 0.0722(8) 0.244(2) -0.0454(11) -0.0774(12) 0.0431(7)
N1 0.084(2) 0.061(2) 0.069(2) -0.0118(17) -0.0076(18) 0.047(2)
N2 0.057(2) 0.0430(17) 0.107(3) -0.0059(17) -0.0107(19) 0.0227(16)
N3 0.058(2) 0.058(2) 0.089(3) -0.0023(18) -0.0118(18) 0.0230(17)
N4 0.057(2) 0.072(2) 0.076(2) 0.0042(18) 0.0013(16) 0.0305(18)
N5 0.0387(15) 0.0511(17) 0.079(2) -0.0066(15) -0.0101(14) 0.0239(14)
N6 0.061(2) 0.072(2) 0.080(2) 0.0127(18) 0.0139(18) 0.0434(19)
O1 0.075(2) 0.0523(16) 0.099(2) -0.0142(15) -0.0111(17) 0.0308(15)
O2 0.0721(19) 0.104(3) 0.0661(19) 0.0026(16) -0.0038(15) 0.0478(19)
O3 0.0651(18) 0.0512(17) 0.123(3) -0.0134(17) -0.0116(18) 0.0229(14)
C1 0.066(2) 0.047(2) 0.069(2) -0.0226(18) -0.026(2) 0.0262(19)
C2 0.076(3) 0.050(2) 0.130(4) 0.011(2) 0.011(3) 0.037(2)
C3 0.078(3) 0.054(2) 0.084(3) -0.007(2) -0.006(2) 0.039(2)
C4 0.066(3) 0.062(2) 0.071(2) -0.004(2) -0.011(2) 0.030(2)
C5 0.056(2) 0.0432(19) 0.0515(19) -0.0016(15) -0.0002(16) 0.0153(17)
C6 0.054(2) 0.048(2) 0.057(2) -0.0004(16) 0.0053(16) 0.0205(17)
C7 0.048(2) 0.055(2) 0.066(2) 0.0122(18) 0.0083(17) 0.0181(18)
C8 0.045(2) 0.051(2) 0.065(2) 0.0073(17) 0.0021(17) 0.0069(17)
C9 0.058(2) 0.0434(19) 0.069(2) -0.0001(17) 0.0064(19) 0.0162(18)
C10 0.066(2) 0.051(2) 0.063(2) 0.0022(17) 0.0041(18) 0.0268(19)
C11 0.082(3) 0.043(2) 0.078(3) 0.0013(19) 0.006(2) 0.020(2)
C12 0.55(3) 0.091(6) 0.163(9) -0.017(6) 0.092(14) 0.133(12)
C13 0.178(10) 0.049(4) 0.48(3) -0.042(8) 0.148(14) 0.000(5)
C14 0.38(2) 0.091(6) 0.337(19) -0.092(9) -0.199(18) 0.139(10)
C15 0.051(2) 0.062(2) 0.088(3) 0.016(2) 0.011(2) 0.0217(19)
C16 0.046(2) 0.063(3) 0.087(3) 0.005(2) 0.0101(19) 0.0300(19)
C17 0.061(3) 0.078(3) 0.103(4) -0.010(3) -0.008(2) 0.028(2)
C18 0.081(3) 0.095(4) 0.088(3) -0.014(3) -0.022(3) 0.055(3)
C19 0.074(3) 0.097(4) 0.091(3) 0.022(3) 0.017(2) 0.061(3)
C20 0.051(2) 0.056(2) 0.075(3) 0.0066(18) 0.0011(18) 0.0307(18)
C21 0.056(2) 0.0463(19) 0.072(2) 0.0007(17) -0.0021(18) 0.0318(18)
C22 0.0408(18) 0.0444(18) 0.072(2) -0.0038(16) -0.0085(16) 0.0220(15)
C23 0.048(2) 0.051(2) 0.068(2) 0.0019(17) -0.0009(17) 0.0252(17)
C24 0.0400(18) 0.0398(17) 0.072(2) 0.0039(15) -0.0087(16) 0.0185(15)
C25 0.0373(18) 0.054(2) 0.090(3) 0.0035(19) -0.0117(17) 0.0278(16)
C26 0.051(2) 0.069(3) 0.081(3) 0.008(2) -0.010(2) 0.022(2)
C27 0.078(3) 0.125(5) 0.096(4) 0.003(3) -0.023(3) 0.060(3)
C28 0.095(4) 0.134(6) 0.123(5) 0.059(5) -0.036(4) 0.003(4)
C29 0.105(5) 0.138(6) 0.102(4) -0.033(4) -0.025(3) 0.069(4)
C30 0.0453(19) 0.053(2) 0.082(3) -0.0105(18) -0.0136(18) 0.0274(17)
C31 0.041(2) 0.052(2) 0.096(3) 0.010(2) -0.0003(19) 0.0246(17)
C32 0.087(3) 0.077(3) 0.079(3) -0.017(2) -0.028(2) 0.055(3)
C33 0.093(3) 0.074(3) 0.065(2) -0.015(2) -0.016(2) 0.055(3)
C34 0.062(2) 0.072(3) 0.100(3) 0.017(2) 0.022(2) 0.045(2)
C35 0.0409(19) 0.067(2) 0.085(3) 0.003(2) 0.0088(18) 0.0368(18)
C36 0.0440(19) 0.053(2) 0.088(3) -0.0089(19) -0.0041(18) 0.0289(18)
C37 0.052(2) 0.061(2) 0.075(3) -0.0142(19) -0.0097(18) 0.0374(19)
C38 0.063(2) 0.056(2) 0.065(2) 0.0011(18) -0.0011(18) 0.038(2)
C39 0.053(2) 0.053(2) 0.063(2) -0.0065(17) 0.0000(17) 0.0293(18)
C40 0.059(2) 0.072(3) 0.058(2) -0.0054(18) 0.0021(17) 0.045(2)
C41 0.080(3) 0.061(2) 0.071(3) -0.015(2) 0.001(2) 0.034(2)
C42 0.076(3) 0.079(3) 0.113(4) -0.007(3) -0.003(3) 0.013(3)
C43 0.115(5) 0.067(3) 0.144(5) -0.029(3) 0.004(4) 0.055(3)
C44 0.170(7) 0.086(4) 0.085(4) -0.029(3) -0.017(4) 0.025(5)
C45 0.070(3) 0.070(3) 0.082(3) -0.018(2) -0.020(2) 0.043(2)
C46 0.225(13) 0.154(9) 0.134(7) -0.038(7) -0.023(8) 0.076(9)
C47 0.132(9) 0.241(17) 0.255(19) -0.027(14) 0.083(12) 0.013(11)
C48 0.199(14) 0.29(2) 0.138(11) 0.050(12) -0.053(11) 0.065(14)
C49 0.123(8) 0.36(3) 0.096(7) 0.033(10) -0.009(6) 0.019(12)
O5 0.278(12) 0.277(12) 0.151(6) -0.001(7) -0.091(7) 0.142(11)

loop_
_atom_type_symbol
_atom_type_description
_atom_type_scat_dispersion_real
_atom_type_scat_dispersion_imag
_atom_type_scat_source
C C 0.0033 0.0016 'International Tables Vol C Tables 4.2.6.8 and 6.1.1.4'
H H 0.0000 0.0000 'International Tables Vol C Tables 4.2.6.8 and 6.1.1.4'
N N 0.0061 0.0033 'International Tables Vol C Tables 4.2.6.8 and 6.1.1.4'
O O 0.0106 0.0060 'International Tables Vol C Tables 4.2.6.8 and 6.1.1.4'
S S 0.1246 0.1234 'International Tables Vol C Tables 4.2.6.8 and 6.1.1.4'

loop_
_geom_angle_atom_site_label_1
_geom_angle_atom_site_label_2
_geom_angle_atom_site_label_3
_geom_angle
C1 N1 C2 111.8(4)
C1 N1 C45 125.0(4)
C2 N1 C45 120.8(4)
C1 N2 C3 111.3(4)
C1 N2 C4 126.5(4)
C3 N2 C4 122.2(4)
C16 N3 C17 111.9(4)
C16 N3 C15 125.8(4)
C17 N3 C15 121.5(4)
C16 N4 C19 124.5(4)
C16 N4 C18 110.4(4)
C19 N4 C18 124.3(4)
C31 N5 C32 111.0(3)
C31 N5 C30 120.7(3)
C32 N5 C30 124.8(3)
C31 N6 C33 110.7(3)
C31 N6 C34 123.7(4)
C33 N6 C34 121.4(4)
C6 O1 H1 118.9
C21 O2 H2 115.1
C36 O3 H3 109.5
N1 C1 N2 108.6(4)
N1 C1 S1 126.3(4)
N2 C1 S1 125.0(4)
N1 C2 C3 103.0(4)
N1 C2 H2A 111.2
C3 C2 H2A 111.2
N1 C2 H2B 111.2
C3 C2 H2B 111.2
H2A C2 H2B 109.1
N2 C3 C2 104.8(4)
N2 C3 H3A 110.8
C2 C3 H3A 110.8
N2 C3 H3B 110.8
C2 C3 H3B 110.8
H3A C3 H3B 108.9
N2 C4 C5 114.2(4)
N2 C4 H4A 108.7
C5 C4 H4A 108.7
N2 C4 H4B 108.7
C5 C4 H4B 108.7
H4A C4 H4B 107.6
C6 C5 C10 119.5(4)
C6 C5 C4 120.7(3)
C10 C5 C4 119.8(4)
O1 C6 C5 117.6(3)
O1 C6 C7 122.4(4)
C5 C6 C7 120.0(4)
C8 C7 C6 118.4(4)
C8 C7 C15 120.1(4)
C6 C7 C15 121.4(4)
C7 C8 C9 122.9(4)
C7 C8 H8 118.4
C9 C8 H8 118.7
C10 C9 C8 116.9(4)
C10 C9 C11 121.2(4)
C8 C9 C11 121.9(4)
C9 C10 C5 122.3(4)
C9 C10 H10 118.8
C5 C10 H10 118.8
C12 C11 C14 99.9(12)
C12 C11 C13 115.4(12)
C14 C11 C13 106.9(11)
C12 C11 C9 109.8(5)
C14 C11 C9 112.9(5)
C13 C11 C9 111.5(5)
C11 C12 H12A 109.5
C11 C12 H12B 109.5
H12A C12 H12B 109.5
C11 C12 H12C 109.5
H12A C12 H12C 109.5
H12B C12 H12C 109.5
C11 C13 H13A 109.5
C11 C13 H13B 109.5
H13A C13 H13B 109.5
C11 C13 H13C 109.5
H13A C13 H13C 109.5
H13B C13 H13C 109.5
C11 C14 H14A 109.5
C11 C14 H14B 109.5
H14A C14 H14B 109.5
C11 C14 H14C 109.5
H14A C14 H14C 109.5
H14B C14 H14C 109.5
N3 C15 C7 115.2(4)
N3 C15 H15A 108.5
C7 C15 H15A 108.5
N3 C15 H15B 108.5
C7 C15 H15B 108.5
H15A C15 H15B 107.5
N3 C16 N4 109.6(4)
N3 C16 S2 127.5(4)
N4 C16 S2 122.9(3)
N3 C17 C18 103.4(4)
N3 C17 H17A 111.1
C18 C17 H17A 110.9
N3 C17 H17B 111.5
C18 C17 H17B 110.9
H17A C17 H17B 109.1
N4 C18 C17 104.6(4)
N4 C18 H18A 110.8
C17 C18 H18A 110.8
N4 C18 H18B 110.8
C17 C18 H18B 110.8
H18A C18 H18B 108.9
N4 C19 C20 113.5(4)
N4 C19 H19A 108.9
C20 C19 H19A 108.9
N4 C19 H19B 108.9
C20 C19 H19B 108.9
H19A C19 H19B 107.7
C25 C20 C21 118.5(4)
C25 C20 C19 120.4(4)
C21 C20 C19 120.9(4)
O2 C21 C20 123.7(4)
O2 C21 C22 116.6(3)
C20 C21 C22 119.7(4)
C23 C22 C21 118.4(3)
C23 C22 C30 120.3(4)
C21 C22 C30 121.3(4)
C24 C23 C22 124.1(4)
C24 C23 H23 118.0
C22 C23 H23 118.0
C23 C24 C25 115.9(4)
C23 C24 C26 120.1(4)
C25 C24 C26 123.9(3)
C24 C25 C20 123.4(3)
C24 C25 H25 118.3
C20 C25 H25 118.3
C28 C26 C27 109.7(5)
C28 C26 C24 111.9(4)
C27 C26 C24 112.4(4)
C28 C26 C29 109.4(6)
C27 C26 C29 105.9(5)
C24 C26 C29 107.3(4)
C26 C27 H27A 109.5
C26 C27 H27B 109.5
H27A C27 H27B 109.5
C26 C27 H27C 109.5
H27A C27 H27C 109.5
H27B C27 H27C 109.5
C26 C28 H28A 109.5
C26 C28 H28B 109.5
H28A C28 H28B 109.5
C26 C28 H28C 109.5
H28A C28 H28C 109.5
H28B C28 H28C 109.5
C26 C29 H29A 109.5
C26 C29 H29B 109.5
H29A C29 H29B 109.5
C26 C29 H29C 109.5
H29A C29 H29C 109.5
H29B C29 H29C 109.5
N5 C30 C22 112.8(3)
N5 C30 H30A 109.0
C22 C30 H30A 109.0
N5 C30 H30B 109.0
C22 C30 H30B 109.0
H30A C30 H30B 107.8
N5 C31 N6 109.0(4)
N5 C31 S3 123.9(3)
N6 C31 S3 127.0(3)
N5 C32 C33 102.8(3)
N5 C32 H32A 111.2
C33 C32 H32A 111.2
N5 C32 H32B 111.2
C33 C32 H32B 111.2
H32A C32 H32B 109.1
N6 C33 C32 102.9(4)
N6 C33 H33A 111.2
C32 C33 H33A 111.2
N6 C33 H33B 111.2
C32 C33 H33B 111.2
H33A C33 H33B 109.1
N6 C34 C35 111.7(3)
N6 C34 H34A 109.3
C35 C34 H34A 109.3
N6 C34 H34B 109.3
C35 C34 H34B 109.3
H34A C34 H34B 107.9
C36 C35 C40 118.1(4)
C36 C35 C34 123.0(4)
C40 C35 C34 118.9(4)
O3 C36 C35 122.8(4)
O3 C36 C37 116.8(4)
C35 C36 C37 120.4(4)
C38 C37 C36 119.0(4)
C38 C37 C45 121.0(4)
C36 C37 C45 119.9(4)
C37 C38 C39 122.3(4)
C37 C38 H38 118.8
C39 C38 H38 118.8
C40 C39 C38 117.3(4)
C40 C39 C41 122.2(4)
C38 C39 C41 120.5(4)
C39 C40 C35 123.0(4)
C39 C40 H40 118.5
C35 C40 H40 118.5
C39 C41 C42 110.0(4)
C39 C41 C44 113.4(4)
C42 C41 C44 107.6(5)
C39 C41 C43 108.0(4)
C42 C41 C43 106.6(5)
C44 C41 C43 111.0(5)
C41 C42 H42A 109.5
C41 C42 H42B 109.5
H42A C42 H42B 109.5
C41 C42 H42C 109.5
H42A C42 H42C 109.5
H42B C42 H42C 109.5
C41 C43 H43A 109.8
C41 C43 H43B 110.0
H43A C43 H43B 109.5
C41 C43 H43C 108.6
H43A C43 H43C 109.5
H43B C43 H43C 109.5
C41 C44 H44A 109.5
C41 C44 H44B 109.5
H44A C44 H44B 109.5
C41 C44 H44C 109.5
H44A C44 H44C 109.5
H44B C44 H44C 109.5
N1 C45 C37 112.0(3)
N1 C45 H45A 109.2
C37 C45 H45A 109.2
N1 C45 H45B 109.2
C37 C45 H45B 109.2
H45A C45 H45B 107.9
C47 C46 H46A 109.5
C47 C46 H46B 109.5
H46A C46 H46B 109.5
C47 C46 H46C 109.5
H46A C46 H46C 109.5
H46B C46 H46C 109.5
C46 C47 O5 102.0(11)
C46 C47 H47A 111.4
O5 C47 H47A 111.4
C46 C47 H47B 111.4
O5 C47 H47B 111.4
H47A C47 H47B 109.2
C49 C48 O5 103.8(11)
C49 C48 H48A 111.0
O5 C48 H48A 111.0
C49 C48 H48B 111.0
O5 C48 H48B 111.0
H48A C48 H48B 109.0
C48 C49 H49A 109.5
C48 C49 H49B 109.5
H49A C49 H49B 109.5
C48 C49 H49C 109.5
H49A C49 H49C 109.5
H49B C49 H49C 109.5
C47 O5 C48 115.2(11)

loop_
_geom_bond_atom_site_label_1
_geom_bond_atom_site_label_2
_geom_bond_distance
S1 C1 1.678(4)
S2 C16 1.671(5)
S3 C31 1.674(5)
N1 C1 1.349(6)
N1 C2 1.446(6)
N1 C45 1.469(6)
N2 C1 1.351(6)
N2 C3 1.432(6)
N2 C4 1.445(6)
N3 C16 1.325(6)
N3 C17 1.438(7)
N3 C15 1.471(6)
N4 C16 1.357(6)
N4 C19 1.451(6)
N4 C18 1.433(7)
N5 C31 1.343(5)
N5 C32 1.453(6)
N5 C30 1.448(5)
N6 C31 1.350(6)
N6 C33 1.452(6)
N6 C34 1.477(5)
O1 C6 1.372(5)
O1 H1 0.9261
O2 C21 1.358(5)
O2 H2 0.9428
O3 C36 1.369(5)
O3 H3 0.8200
C2 C3 1.496(7)
C2 H2A 0.9700
C2 H2B 0.9700
C3 H3A 0.9700
C3 H3B 0.9700
C4 C5 1.498(6)
C4 H4A 0.9700
C4 H4B 0.9700
C5 C6 1.386(6)
C5 C10 1.394(6)
C6 C7 1.404(6)
C7 C8 1.386(6)
C7 C15 1.516(6)
C8 C9 1.396(7)
C8 H8 0.9299
C9 C10 1.378(6)
C9 C11 1.542(6)
C10 H10 0.9300
C11 C12 1.461(13)
C11 C14 1.468(14)
C11 C13 1.464(11)
C12 H12A 0.9600
C12 H12B 0.9600
C12 H12C 0.9600
C13 H13A 0.9600
C13 H13B 0.9600
C13 H13C 0.9600
C14 H14A 0.9600
C14 H14B 0.9600
C14 H14C 0.9600
C15 H15A 0.9700
C15 H15B 0.9700
C17 C18 1.497(8)
C17 H17A 0.9700
C17 H17B 0.9700
C18 H18A 0.9700
C18 H18B 0.9700
C19 C20 1.521(6)
C19 H19A 0.9700
C19 H19B 0.9700
C20 C25 1.405(6)
C20 C21 1.400(6)
C21 C22 1.404(6)
C22 C23 1.386(6)
C22 C30 1.495(5)
C23 C24 1.388(5)
C23 H23 0.9300
C24 C25 1.376(6)
C24 C26 1.525(6)
C25 H25 0.9300
C26 C28 1.487(8)
C26 C27 1.511(7)
C26 C29 1.557(9)
C27 H27A 0.9600
C27 H27B 0.9600
C27 H27C 0.9600
C28 H28A 0.9600
C28 H28B 0.9600
C28 H28C 0.9600
C29 H29A 0.9600
C29 H29B 0.9600
C29 H29C 0.9600
C30 H30A 0.9700
C30 H30B 0.9700
C32 C33 1.501(6)
C32 H32A 0.9700
C32 H32B 0.9700
C33 H33A 0.9700
C33 H33B 0.9700
C34 C35 1.495(7)
C34 H34A 0.9700
C34 H34B 0.9700
C35 C36 1.397(6)
C35 C40 1.402(6)
C36 C37 1.414(6)
C37 C38 1.370(6)
C37 C45 1.491(6)
C38 C39 1.409(6)
C38 H38 0.9300
C39 C40 1.374(6)
C39 C41 1.527(6)
C40 H40 0.9300
C41 C42 1.536(8)
C41 C44 1.515(8)
C41 C43 1.557(8)
C42 H42A 0.9600
C42 H42B 0.9600
C42 H42C 0.9600
C43 H43A 0.9601
C43 H43B 0.9601
C43 H43C 0.9600
C44 H44A 0.9600
C44 H44B 0.9600
C44 H44C 0.9600
C45 H45A 0.9700
C45 H45B 0.9700
C46 C47 1.505(9)
C46 H46A 0.9600
C46 H46B 0.9600
C46 H46C 0.9600
C47 O5 1.419(14)
C47 H47A 0.9700
C47 H47B 0.9700
C48 C49 1.474(10)
C48 O5 1.417(13)
C48 H48A 0.9700
C48 H48B 0.9700
C49 H49A 0.9600
C49 H49B 0.9600
C49 H49C 0.9600
